data_4070812
loop_
_publ_author_name
'Garc\'ia, M. Esther'
'Garc\'ia-Viv\'o, Daniel'
'Ruiz, Miguel A.'

_publ_section_title
;
 Chemistry of Unsaturated Group 6 Metal Complexes with Bridging Hydroxy
 and Methoxycarbyne Ligands. 3. Formation and Cleavage of C&#x2212;C and
 C&#x2212;O Bonds in the Reactions of the Complexes
 [Mo2Cp2(&#x00B5;-COMe)(&#x00B5;-COR)(&#x00B5;-PCy2)]BF4(R = Me, Et)
;
_journal_issue 4
_journal_name_full Organometallics
_journal_page_first 543
_journal_paper_doi 10.1021/om7010358
_journal_volume 27
_journal_year 2008
_chemical_compound_source 'synthesis as described'
_chemical_formula_moiety 'C30 H38 Mo2 O6 P Ru, C H2 Cl2, B F4'
_chemical_formula_sum 'C31 H40 B Cl2 F4 Mo2 O6 P Ru'
_chemical_formula_weight 990.26
_chemical_name_systematic
;
 ?
;
_space_group_IT_number 14
_symmetry_cell_setting monoclinic
_symmetry_Int_Tables_number 14
_symmetry_space_group_name_Hall '-P 2ybc'
_symmetry_space_group_name_H-M 'P 1 21/c 1'
_atom_sites_solution_hydrogens geom
_atom_sites_solution_primary direct
_atom_sites_solution_secondary difmap
_audit_conform_dict_location ftp://ftp.iucr.org/pub/cif_core.dic
_audit_conform_dict_name cif_core.dic
_audit_conform_dict_version 2.2
_audit_creation_date 2007-06-01T17:28:10-00:00
_audit_creation_method 'WinGX routine CIF_UPDATE'
_cell_angle_alpha 90
_cell_angle_beta 99.491(2)
_cell_angle_gamma 90
_cell_formula_units_Z 4
_cell_length_a 17.9342(9)
_cell_length_b 14.7605(5)
_cell_length_c 13.5710(7)
_cell_measurement_reflns_used 5951
_cell_measurement_temperature 100(2)
_cell_measurement_theta_max 25.682
_cell_measurement_theta_min 0.407
_cell_measurement_wavelength 0.71073
_cell_volume 3543.3(3)
_computing_cell_refinement "'HKL Scalepack (Otwinowski & Minor 1997)"
_computing_data_collection "'KappaCCD"
_computing_data_reduction "'Denzo and Scalepak (Otwinowski & Minor, 1997)"
_computing_molecular_graphics 'Ortep-3 for Windows (Farrugia, 1997)'
_computing_publication_material 'WinGX publication routines (Farrugia, 1999)'
_computing_structure_refinement 'SHELXL-97 (Sheldrick, 1997)'
_computing_structure_solution DIRDIF
_diffrn_ambient_temperature 100(2)
_diffrn_measured_fraction_theta_full 0.994
_diffrn_measured_fraction_theta_max 0.994
_diffrn_measurement_device KappaCCD
_diffrn_measurement_method CCD
_diffrn_radiation_monochromator graphite
_diffrn_radiation_probe x-ray
_diffrn_radiation_type MoK\a
_diffrn_radiation_wavelength 0.71073
_diffrn_reflns_av_R_equivalents 0.0453
_diffrn_reflns_av_unetI/netI 0.0565
_diffrn_reflns_limit_h_max 21
_diffrn_reflns_limit_h_min 0
_diffrn_reflns_limit_k_max 0
_diffrn_reflns_limit_k_min -17
_diffrn_reflns_limit_l_max 16
_diffrn_reflns_limit_l_min -16
_diffrn_reflns_number 6369
_diffrn_reflns_theta_full 25.24
_diffrn_reflns_theta_max 25.24
_diffrn_reflns_theta_min 2.05
_exptl_absorpt_coefficient_mu 1.377
_exptl_absorpt_correction_T_max 0.973
_exptl_absorpt_correction_T_min 0.897
_exptl_absorpt_correction_type multi-scan
_exptl_absorpt_process_details
;
 R.H. Blessing, Acta Cryst. (1995), A51, 33-38
;
_exptl_crystal_colour Brown
_exptl_crystal_density_diffrn 1.856
_exptl_crystal_density_method 'not measured'
_exptl_crystal_description prism
_exptl_crystal_F_000 1968
_exptl_crystal_size_max 0.12
_exptl_crystal_size_mid 0.1
_exptl_crystal_size_min 0.02
_refine_diff_density_max 1.049
_refine_diff_density_min -1.072
_refine_diff_density_rms 0.202
_refine_ls_extinction_method none
_refine_ls_goodness_of_fit_ref 1.061
_refine_ls_hydrogen_treatment riding
_refine_ls_matrix_type full
_refine_ls_number_parameters 435
_refine_ls_number_reflns 6369
_refine_ls_number_restraints 0
_refine_ls_restrained_S_all 1.061
_refine_ls_R_factor_all 0.0599
_refine_ls_R_factor_gt 0.0361
_refine_ls_shift/su_max 0.001
_refine_ls_shift/su_mean 0
_refine_ls_structure_factor_coef Fsqd
_refine_ls_weighting_details 'calc w=1/[\s^2^(Fo^2^)+(0.0488P)^2^+0.0000P] where P=(Fo^2^+2Fc^2^)/3'
_refine_ls_weighting_scheme calc
_refine_ls_wR_factor_gt 0.0807
_refine_ls_wR_factor_ref 0.0952
_reflns_number_gt 4621
_reflns_number_total 6369
_reflns_threshold_expression >2sigma(I)
_cod_data_source_file om7010358-file003.cif
_cod_data_source_block compound7
_cod_original_sg_symbol_H-M 'P 21/c'
_cod_database_code 4070812

loop_
_symmetry_equiv_pos_as_xyz
'x, y, z'
'-x, y+1/2, -z+1/2'
'-x, -y, -z'
'x, -y-1/2, z-1/2'

loop_
_atom_site_label
_atom_site_type_symbol
_atom_site_fract_x
_atom_site_fract_y
_atom_site_fract_z
_atom_site_U_iso_or_equiv
_atom_site_adp_type
_atom_site_occupancy
_atom_site_symmetry_multiplicity
_atom_site_calc_flag
_atom_site_refinement_flags
Mo2 Mo 0.72514(2) 0.03821(2) 0.69813(3) 0.01229(11) Uani 1 1 d .
Mo1 Mo 0.64743(2) -0.02873(2) 0.83490(3) 0.01272(11) Uani 1 1 d .
Ru Ru 0.57080(2) 0.08815(2) 0.68843(3) 0.01290(11) Uani 1 1 d .
P P 0.77963(7) -0.05247(7) 0.84215(10) 0.0139(3) Uani 1 1 d .
F1 F 0.63334(16) -0.02107(18) 1.1948(2) 0.0302(7) Uani 1 1 d .
F3 F 0.71700(18) -0.1377(2) 1.1948(2) 0.0356(8) Uani 1 1 d .
O8 O 0.48100(19) 0.1747(2) 0.8390(3) 0.0209(8) Uani 1 1 d .
F2 F 0.75047(17) -0.01129(19) 1.2862(3) 0.0385(9) Uani 1 1 d .
F4 F 0.66621(19) -0.1092(2) 1.3335(3) 0.0399(9) Uani 1 1 d .
O6 O 0.5463(2) 0.2230(2) 0.5146(3) 0.0299(9) Uani 1 1 d .
O2 O 0.59765(18) -0.09132(19) 0.5938(2) 0.0173(7) Uani 1 1 d .
O1 O 0.6709(2) 0.1304(2) 0.9911(3) 0.0278(9) Uani 1 1 d .
O7 O 0.4355(2) -0.0373(2) 0.6103(3) 0.0245(8) Uani 1 1 d .
O4 O 0.69731(18) 0.21754(18) 0.7947(3) 0.0180(8) Uani 1 1 d .
C32 C 0.9086(3) -0.2637(3) 0.7433(4) 0.0251(12) Uani 1 1 d .
H32A H 0.8686 -0.2967 0.7015 0.03 Uiso 1 1 calc R
H32B H 0.9515 -0.2603 0.7083 0.03 Uiso 1 1 calc R
C5 C 0.6464(3) 0.2939(3) 0.7985(4) 0.0209(12) Uani 1 1 d .
H5A H 0.6154 0.3018 0.7343 0.031 Uiso 1 1 calc R
H5B H 0.6754 0.3479 0.8161 0.031 Uiso 1 1 calc R
H5C H 0.6148 0.2824 0.8477 0.031 Uiso 1 1 calc R
C35 C 0.8390(3) -0.2209(3) 0.9190(4) 0.0204(11) Uani 1 1 d .
H35A H 0.8786 -0.1885 0.9622 0.025 Uiso 1 1 calc R
H35B H 0.7957 -0.2252 0.953 0.025 Uiso 1 1 calc R
C34 C 0.8670(3) -0.3165(3) 0.9001(4) 0.0236(12) Uani 1 1 d .
H34A H 0.8834 -0.3465 0.9636 0.028 Uiso 1 1 calc R
H34B H 0.8256 -0.3514 0.8635 0.028 Uiso 1 1 calc R
C33 C 0.9316(3) -0.3145(3) 0.8415(4) 0.0244(12) Uani 1 1 d .
H33A H 0.9461 -0.3759 0.8278 0.029 Uiso 1 1 calc R
H33B H 0.9749 -0.2849 0.8807 0.029 Uiso 1 1 calc R
C13 C 0.5760(3) -0.0709(3) 0.9596(4) 0.0201(11) Uani 1 1 d .
H13 H 0.5678 -0.0327 1.0112 0.024 Uiso 1 1 calc R
C42 C 0.9247(3) 0.1362(3) 1.0094(4) 0.0229(12) Uani 1 1 d .
H42A H 0.9731 0.1079 1.007 0.027 Uiso 1 1 calc R
H42B H 0.9299 0.2008 0.999 0.027 Uiso 1 1 calc R
C14 C 0.5283(3) -0.0797(3) 0.8681(4) 0.0184(11) Uani 1 1 d .
H14 H 0.4833 -0.0484 0.8479 0.022 Uiso 1 1 calc R
C11 C 0.6286(3) -0.1771(3) 0.8691(4) 0.0213(12) Uani 1 1 d .
H11 H 0.6604 -0.2213 0.8502 0.026 Uiso 1 1 calc R
C45 C 0.8328(3) -0.0216(3) 1.0464(4) 0.0198(11) Uani 1 1 d .
H45A H 0.7839 0.005 1.0506 0.024 Uiso 1 1 calc R
H45B H 0.8292 -0.0864 1.0564 0.024 Uiso 1 1 calc R
C10 C 0.5609(3) -0.1450(3) 0.8112(4) 0.0215(12) Uani 1 1 d .
H10 H 0.5411 -0.1635 0.7467 0.026 Uiso 1 1 calc R
C12 C 0.6391(3) -0.1295(3) 0.9617(4) 0.0230(12) Uani 1 1 d .
H12 H 0.6797 -0.1355 1.0137 0.028 Uiso 1 1 calc R
C4 C 0.6722(3) 0.1405(3) 0.7550(3) 0.0135(10) Uani 1 1 d .
C2 C 0.6303(3) -0.0261(3) 0.6538(3) 0.0129(10) Uani 1 1 d .
C41 C 0.8654(3) 0.0976(3) 0.9262(4) 0.0197(11) Uani 1 1 d .
H41A H 0.882 0.1064 0.8623 0.024 Uiso 1 1 calc R
H41B H 0.8182 0.13 0.9245 0.024 Uiso 1 1 calc R
C23 C 0.7485(3) 0.1432(3) 0.5746(4) 0.0205(11) Uani 1 1 d .
H23 H 0.7172 0.1931 0.5584 0.025 Uiso 1 1 calc R
C43 C 0.9026(3) 0.1200(3) 1.1113(4) 0.0258(12) Uani 1 1 d .
H43A H 0.8557 0.1515 1.1153 0.031 Uiso 1 1 calc R
H43B H 0.9414 0.1441 1.1628 0.031 Uiso 1 1 calc R
C21 C 0.8447(3) 0.0516(3) 0.6493(4) 0.0175(11) Uani 1 1 d .
H21 H 0.8876 0.0306 0.691 0.021 Uiso 1 1 calc R
C30 C 0.8167(3) -0.1675(3) 0.8210(4) 0.0165(11) Uani 1 1 d .
H30 H 0.7751 -0.2009 0.7811 0.02 Uiso 1 1 calc R
C22 C 0.8147(3) 0.1402(3) 0.6490(4) 0.0184(11) Uani 1 1 d .
H22 H 0.8345 0.1879 0.6899 0.022 Uiso 1 1 calc R
C40 C 0.8525(3) -0.0035(3) 0.9422(4) 0.0155(10) Uani 1 1 d .
H40 H 0.9003 -0.0346 0.9389 0.019 Uiso 1 1 calc R
C6 C 0.5549(3) 0.1726(3) 0.5781(4) 0.0188(11) Uani 1 1 d .
C44 C 0.8925(3) 0.0184(3) 1.1287(4) 0.0246(12) Uani 1 1 d .
H44A H 0.9403 -0.0125 1.1292 0.03 Uiso 1 1 calc R
H44B H 0.8771 0.0091 1.1932 0.03 Uiso 1 1 calc R
C31 C 0.8810(3) -0.1668(3) 0.7615(4) 0.0206(12) Uani 1 1 d .
H31A H 0.9228 -0.1319 0.7972 0.025 Uiso 1 1 calc R
H31B H 0.8644 -0.1375 0.6977 0.025 Uiso 1 1 calc R
C3 C 0.6446(3) -0.1674(3) 0.5750(4) 0.0236(12) Uani 1 1 d .
H3A H 0.6733 -0.1515 0.5238 0.035 Uiso 1 1 calc R
H3B H 0.6131 -0.2187 0.5536 0.035 Uiso 1 1 calc R
H3C H 0.6785 -0.1824 0.6352 0.035 Uiso 1 1 calc R
C7 C 0.4832(3) 0.0115(3) 0.6376(4) 0.0182(11) Uani 1 1 d .
C24 C 0.7392(3) 0.0567(3) 0.5298(4) 0.0216(12) Uani 1 1 d .
H24 H 0.7004 0.0397 0.4789 0.026 Uiso 1 1 calc R
C8 C 0.5139(3) 0.1456(3) 0.7823(4) 0.0177(11) Uani 1 1 d .
B1 B 0.6915(3) -0.0704(3) 1.2531(5) 0.0198(13) Uani 1 1 d .
C20 C 0.7984(3) 0.0007(3) 0.5752(4) 0.0191(11) Uani 1 1 d .
H20 H 0.8058 -0.0596 0.5592 0.023 Uiso 1 1 calc R
C1 C 0.6627(3) 0.0727(3) 0.9344(4) 0.0197(11) Uani 1 1 d .
Cl2 Cl 0.99315(7) 0.07727(9) 1.38294(10) 0.0288(3) Uani 1 1 d .
Cl1 Cl 0.84843(8) 0.17291(8) 1.35711(11) 0.0293(3) Uani 1 1 d .
C50 C 0.8992(3) 0.0780(3) 1.4083(4) 0.0274(13) Uani 1 1 d .
H50A H 0.8735 0.0235 1.3811 0.033 Uiso 1 1 calc R
H50B H 0.9005 0.0775 1.48 0.033 Uiso 1 1 calc R

loop_
_atom_site_aniso_label
_atom_site_aniso_U_11
_atom_site_aniso_U_22
_atom_site_aniso_U_33
_atom_site_aniso_U_23
_atom_site_aniso_U_13
_atom_site_aniso_U_12
Mo2 0.0138(2) 0.01114(19) 0.0121(2) 0.00082(16) 0.00263(17) 0.00061(16)
Mo1 0.0144(2) 0.01162(19) 0.0121(2) 0.00195(16) 0.00203(17) -0.00006(16)
Ru 0.0144(2) 0.01086(18) 0.0130(2) -0.00018(15) 0.00105(16) 0.00010(15)
P 0.0151(7) 0.0121(5) 0.0141(7) 0.0003(5) 0.0016(5) 0.0000(5)
F1 0.0238(17) 0.0279(15) 0.036(2) 0.0047(14) -0.0038(15) 0.0050(13)
F3 0.043(2) 0.0376(17) 0.0254(19) -0.0069(14) 0.0017(16) 0.0179(15)
O8 0.0191(19) 0.0243(17) 0.020(2) -0.0071(15) 0.0046(16) -0.0028(15)
F2 0.0283(18) 0.0281(16) 0.053(2) 0.0014(15) -0.0126(17) -0.0089(14)
F4 0.046(2) 0.0392(18) 0.038(2) 0.0171(16) 0.0185(17) 0.0083(16)
O6 0.033(2) 0.0268(19) 0.029(2) 0.0111(18) 0.0022(19) -0.0012(17)
O2 0.0192(18) 0.0156(15) 0.0167(19) -0.0048(14) 0.0021(15) 0.0005(14)
O1 0.037(2) 0.0198(17) 0.027(2) -0.0076(17) 0.0082(19) 0.0016(17)
O7 0.025(2) 0.0214(18) 0.027(2) -0.0033(16) 0.0027(17) -0.0020(17)
O4 0.0204(19) 0.0100(15) 0.023(2) -0.0045(14) 0.0006(15) -0.0020(14)
C32 0.016(3) 0.024(3) 0.037(3) -0.003(2) 0.008(2) 0.003(2)
C5 0.017(3) 0.010(2) 0.034(3) -0.004(2) 0.000(2) 0.005(2)
C35 0.021(3) 0.016(2) 0.023(3) 0.004(2) 0.001(2) 0.002(2)
C34 0.020(3) 0.015(2) 0.032(3) 0.008(2) -0.005(2) -0.001(2)
C33 0.017(3) 0.016(2) 0.038(4) -0.006(2) -0.002(3) 0.001(2)
C13 0.021(3) 0.022(2) 0.020(3) 0.002(2) 0.010(2) -0.002(2)
C42 0.024(3) 0.018(2) 0.024(3) 0.000(2) -0.002(2) -0.003(2)
C14 0.022(3) 0.015(2) 0.020(3) 0.008(2) 0.009(2) 0.001(2)
C11 0.025(3) 0.011(2) 0.029(3) 0.007(2) 0.006(2) 0.001(2)
C45 0.026(3) 0.021(2) 0.011(3) 0.003(2) 0.000(2) -0.001(2)
C10 0.024(3) 0.014(2) 0.025(3) 0.001(2) -0.003(2) -0.007(2)
C12 0.023(3) 0.025(3) 0.020(3) 0.011(2) 0.001(2) -0.011(2)
C4 0.018(3) 0.012(2) 0.010(3) 0.0017(19) 0.003(2) -0.0044(19)
C2 0.018(3) 0.011(2) 0.010(2) -0.0027(19) 0.000(2) 0.003(2)
C41 0.020(3) 0.017(2) 0.020(3) -0.001(2) -0.003(2) -0.001(2)
C23 0.022(3) 0.025(2) 0.017(3) 0.013(2) 0.009(2) 0.001(2)
C43 0.026(3) 0.023(3) 0.026(3) -0.007(2) -0.002(3) -0.003(2)
C21 0.008(2) 0.025(2) 0.020(3) 0.007(2) 0.003(2) 0.002(2)
C30 0.017(3) 0.012(2) 0.019(3) 0.000(2) 0.001(2) 0.001(2)
C22 0.020(3) 0.020(2) 0.018(3) 0.002(2) 0.009(2) -0.002(2)
C40 0.017(3) 0.013(2) 0.017(3) -0.001(2) 0.002(2) -0.0036(19)
C6 0.019(3) 0.013(2) 0.023(3) -0.007(2) 0.004(2) -0.003(2)
C44 0.025(3) 0.027(3) 0.021(3) 0.000(2) 0.000(2) -0.001(2)
C31 0.020(3) 0.014(2) 0.028(3) 0.002(2) 0.004(2) 0.002(2)
C3 0.029(3) 0.015(2) 0.025(3) -0.009(2) 0.002(2) 0.006(2)
C7 0.021(3) 0.015(2) 0.020(3) 0.002(2) 0.006(2) 0.000(2)
C24 0.025(3) 0.031(3) 0.010(3) 0.006(2) 0.007(2) -0.004(2)
C8 0.024(3) 0.010(2) 0.018(3) 0.000(2) 0.001(2) -0.005(2)
B1 0.019(3) 0.019(3) 0.021(3) 0.005(2) 0.003(3) 0.000(2)
C20 0.023(3) 0.021(2) 0.015(3) 0.000(2) 0.011(2) 0.002(2)
C1 0.015(3) 0.021(2) 0.024(3) 0.011(2) 0.006(2) 0.006(2)
Cl2 0.0197(7) 0.0381(7) 0.0282(8) 0.0000(6) 0.0027(6) 0.0008(6)
Cl1 0.0296(8) 0.0215(6) 0.0367(9) 0.0007(6) 0.0056(7) 0.0042(6)
C50 0.026(3) 0.025(3) 0.032(3) 0.010(2) 0.009(3) 0.001(2)

loop_
_atom_type_symbol
_atom_type_description
_atom_type_scat_dispersion_real
_atom_type_scat_dispersion_imag
_atom_type_scat_source
C C 0.0033 0.0016 'International Tables Vol C Tables 4.2.6.8 and 6.1.1.4'
H H 0 0 'International Tables Vol C Tables 4.2.6.8 and 6.1.1.4'
B B 0.0013 0.0007 'International Tables Vol C Tables 4.2.6.8 and 6.1.1.4'
F F 0.0171 0.0103 'International Tables Vol C Tables 4.2.6.8 and 6.1.1.4'
Mo Mo -1.6832 0.6857 'International Tables Vol C Tables 4.2.6.8 and 6.1.1.4'
O O 0.0106 0.006 'International Tables Vol C Tables 4.2.6.8 and 6.1.1.4'
P P 0.1023 0.0942 'International Tables Vol C Tables 4.2.6.8 and 6.1.1.4'
Ru Ru -1.2594 0.8363 'International Tables Vol C Tables 4.2.6.8 and 6.1.1.4'
Cl Cl 0.1484 0.1585 'International Tables Vol C Tables 4.2.6.8 and 6.1.1.4'

loop_
_geom_angle_atom_site_label_1
_geom_angle_atom_site_label_2
_geom_angle_atom_site_label_3
_geom_angle
C2 Mo2 C4 92.37(18)
C2 Mo2 C20 103.10(18)
C4 Mo2 C20 143.63(17)
C2 Mo2 C24 89.13(18)
C4 Mo2 C24 114.76(17)
C20 Mo2 C24 34.75(17)
C2 Mo2 C21 137.81(18)
C4 Mo2 C21 123.77(17)
C20 Mo2 C21 34.87(17)
C24 Mo2 C21 57.94(18)
C2 Mo2 C23 110.26(18)
C4 Mo2 C23 85.97(17)
C20 Mo2 C23 57.87(17)
C24 Mo2 C23 34.75(16)
C21 Mo2 C23 58.04(17)
C2 Mo2 C22 144.68(18)
C4 Mo2 C22 90.88(17)
C20 Mo2 C22 57.86(16)
C24 Mo2 C22 57.91(17)
C21 Mo2 C22 34.77(15)
C23 Mo2 C22 34.99(17)
C2 Mo2 P 101.15(13)
C4 Mo2 P 104.95(13)
C20 Mo2 P 104.02(12)
C24 Mo2 P 138.51(12)
C21 Mo2 P 90.50(12)
C23 Mo2 P 146.33(13)
C22 Mo2 P 111.91(13)
C2 Mo2 Mo1 60.62(13)
C4 Mo2 Mo1 71.26(12)
C20 Mo2 Mo1 144.78(12)
C24 Mo2 Mo1 149.71(13)
C21 Mo2 Mo1 145.66(12)
C23 Mo2 Mo1 154.34(12)
C22 Mo2 Mo1 151.50(12)
P Mo2 Mo1 55.17(3)
C2 Mo2 Ru 47.26(12)
C4 Mo2 Ru 45.91(13)
C20 Mo2 Ru 132.88(13)
C24 Mo2 Ru 100.58(13)
C21 Mo2 Ru 152.73(11)
C23 Mo2 Ru 94.69(12)
C22 Mo2 Ru 121.34(11)
P Mo2 Ru 115.96(3)
Mo1 Mo2 Ru 61.044(14)
C1 Mo1 C11 126.15(19)
C1 Mo1 C12 89.85(19)
C11 Mo1 C12 36.32(18)
C1 Mo1 C10 131.70(19)
C11 Mo1 C10 36.01(17)
C12 Mo1 C10 59.76(18)
C1 Mo1 C13 75.23(18)
C11 Mo1 C13 59.01(17)
C12 Mo1 C13 35.42(17)
C10 Mo1 C13 58.09(18)
C1 Mo1 C14 97.81(18)
C11 Mo1 C14 59.24(17)
C12 Mo1 C14 58.81(18)
C10 Mo1 C14 35.28(17)
C13 Mo1 C14 34.14(17)
C1 Mo1 P 93.30(14)
C11 Mo1 P 91.73(13)
C12 Mo1 P 93.49(14)
C10 Mo1 P 122.68(12)
C13 Mo1 P 125.72(13)
C14 Mo1 P 149.89(12)
C1 Mo1 C2 130.61(16)
C11 Mo1 C2 102.91(17)
C12 Mo1 C2 139.10(16)
C10 Mo1 C2 84.29(17)
C13 Mo1 C2 137.30(17)
C14 Mo1 C2 103.26(17)
P Mo1 C2 90.17(11)
C1 Mo1 Mo2 99.31(14)
C11 Mo1 Mo2 127.32(13)
C12 Mo1 Mo2 149.38(13)
C10 Mo1 Mo2 126.36(14)
C13 Mo1 Mo2 173.67(11)
C14 Mo1 Mo2 146.32(13)
P Mo1 Mo2 57.08(3)
C2 Mo1 Mo2 44.58(11)
C1 Mo1 Ru 90.83(13)
C11 Mo1 Ru 131.50(14)
C12 Mo1 Ru 147.31(13)
C10 Mo1 Ru 96.83(13)
C13 Mo1 Ru 114.04(12)
C14 Mo1 Ru 88.75(12)
P Mo1 Ru 119.09(3)
C2 Mo1 Ru 46.31(10)
Mo2 Mo1 Ru 62.288(14)
C6 Ru C8 101.52(19)
C6 Ru C7 95.3(2)
C8 Ru C7 90.3(2)
C6 Ru C4 96.02(18)
C8 Ru C4 94.02(19)
C7 Ru C4 166.82(18)
C6 Ru C2 111.20(19)
C8 Ru C2 146.92(18)
C7 Ru C2 82.22(18)
C4 Ru C2 87.39(17)
C6 Ru Mo1 159.25(15)
C8 Ru Mo1 92.98(14)
C7 Ru Mo1 99.43(14)
C4 Ru Mo1 67.95(12)
C2 Ru Mo1 57.04(13)
C6 Ru Mo2 102.75(14)
C8 Ru Mo2 133.71(15)
C7 Ru Mo2 125.56(13)
C4 Ru Mo2 44.77(12)
C2 Ru Mo2 43.35(12)
Mo1 Ru Mo2 56.668(13)
C30 P C40 103.9(2)
C30 P Mo1 120.37(16)
C40 P Mo1 123.06(16)
C30 P Mo2 118.91(16)
C40 P Mo2 120.69(14)
Mo1 P Mo2 67.75(4)
C2 O2 C3 117.2(4)
C4 O4 C5 120.8(4)
C33 C32 C31 111.3(4)
C33 C32 H32A 109.4
C31 C32 H32A 109.4
C33 C32 H32B 109.4
C31 C32 H32B 109.4
H32A C32 H32B 108
O4 C5 H5A 109.5
O4 C5 H5B 109.5
H5A C5 H5B 109.5
O4 C5 H5C 109.5
H5A C5 H5C 109.5
H5B C5 H5C 109.5
C34 C35 C30 111.9(4)
C34 C35 H35A 109.2
C30 C35 H35A 109.2
C34 C35 H35B 109.2
C30 C35 H35B 109.2
H35A C35 H35B 107.9
C33 C34 C35 111.7(4)
C33 C34 H34A 109.3
C35 C34 H34A 109.3
C33 C34 H34B 109.3
C35 C34 H34B 109.3
H34A C34 H34B 107.9
C34 C33 C32 110.4(4)
C34 C33 H33A 109.6
C32 C33 H33A 109.6
C34 C33 H33B 109.6
C32 C33 H33B 109.6
H33A C33 H33B 108.1
C14 C13 C12 109.4(4)
C14 C13 Mo1 73.3(3)
C12 C13 Mo1 69.6(3)
C14 C13 H13 125.3
C12 C13 H13 125.3
Mo1 C13 H13 123.4
C43 C42 C41 111.1(4)
C43 C42 H42A 109.4
C41 C42 H42A 109.4
C43 C42 H42B 109.4
C41 C42 H42B 109.4
H42A C42 H42B 108
C13 C14 C10 107.5(4)
C13 C14 Mo1 72.6(3)
C10 C14 Mo1 69.4(3)
C13 C14 H14 126.3
C10 C14 H14 126.3
Mo1 C14 H14 123.4
C10 C11 C12 107.5(4)
C10 C11 Mo1 72.9(3)
C12 C11 Mo1 72.7(3)
C10 C11 H11 126.3
C12 C11 H11 126.3
Mo1 C11 H11 120
C44 C45 C40 111.4(4)
C44 C45 H45A 109.4
C40 C45 H45A 109.4
C44 C45 H45B 109.4
C40 C45 H45B 109.4
H45A C45 H45B 108
C11 C10 C14 108.6(5)
C11 C10 Mo1 71.1(3)
C14 C10 Mo1 75.3(3)
C11 C10 H10 125.7
C14 C10 H10 125.7
Mo1 C10 H10 119.7
C13 C12 C11 107.0(5)
C13 C12 Mo1 75.0(3)
C11 C12 Mo1 71.0(3)
C13 C12 H12 126.5
C11 C12 H12 126.5
Mo1 C12 H12 119.4
O4 C4 Mo2 131.5(3)
O4 C4 Ru 137.1(3)
Mo2 C4 Ru 89.33(17)
O2 C2 Mo2 144.2(3)
O2 C2 Ru 122.1(3)
Mo2 C2 Ru 89.39(16)
O2 C2 Mo1 125.3(3)
Mo2 C2 Mo1 74.79(15)
Ru C2 Mo1 76.66(14)
C42 C41 C40 111.2(4)
C42 C41 H41A 109.4
C40 C41 H41A 109.4
C42 C41 H41B 109.4
C40 C41 H41B 109.4
H41A C41 H41B 108
C24 C23 C22 107.6(4)
C24 C23 Mo2 72.0(3)
C22 C23 Mo2 72.7(3)
C24 C23 H23 126.2
C22 C23 H23 126.2
Mo2 C23 H23 120.9
C42 C43 C44 110.4(4)
C42 C43 H43A 109.6
C44 C43 H43A 109.6
C42 C43 H43B 109.6
C44 C43 H43B 109.6
H43A C43 H43B 108.1
C20 C21 C22 108.2(4)
C20 C21 Mo2 72.5(3)
C22 C21 Mo2 73.4(3)
C20 C21 H21 125.9
C22 C21 H21 125.9
Mo2 C21 H21 120
C31 C30 C35 110.5(4)
C31 C30 P 113.5(3)
C35 C30 P 112.5(3)
C31 C30 H30 106.6
C35 C30 H30 106.6
P C30 H30 106.6
C21 C22 C23 107.6(4)
C21 C22 Mo2 71.8(3)
C23 C22 Mo2 72.3(3)
C21 C22 H22 126.2
C23 C22 H22 126.2
Mo2 C22 H22 121.4
C41 C40 C45 111.3(4)
C41 C40 P 112.2(3)
C45 C40 P 111.2(3)
C41 C40 H40 107.3
C45 C40 H40 107.3
P C40 H40 107.3
O6 C6 Ru 178.8(4)
C45 C44 C43 110.4(4)
C45 C44 H44A 109.6
C43 C44 H44A 109.6
C45 C44 H44B 109.6
C43 C44 H44B 109.6
H44A C44 H44B 108.1
C30 C31 C32 111.8(4)
C30 C31 H31A 109.3
C32 C31 H31A 109.3
C30 C31 H31B 109.3
C32 C31 H31B 109.3
H31A C31 H31B 107.9
O2 C3 H3A 109.5
O2 C3 H3B 109.5
H3A C3 H3B 109.5
O2 C3 H3C 109.5
H3A C3 H3C 109.5
H3B C3 H3C 109.5
O7 C7 Ru 175.7(4)
C20 C24 C23 108.4(5)
C20 C24 Mo2 72.6(3)
C23 C24 Mo2 73.2(3)
C20 C24 H24 125.8
C23 C24 H24 125.8
Mo2 C24 H24 120.2
O8 C8 Ru 176.5(4)
F4 B1 F2 109.8(5)
F4 B1 F3 109.6(4)
F2 B1 F3 109.2(4)
F4 B1 F1 110.6(4)
F2 B1 F1 108.2(4)
F3 B1 F1 109.5(4)
C24 C20 C21 108.2(4)
C24 C20 Mo2 72.7(3)
C21 C20 Mo2 72.6(3)
C24 C20 H20 125.9
C21 C20 H20 125.9
Mo2 C20 H20 120.5
O1 C1 Mo1 179.5(4)
Cl1 C50 Cl2 112.1(3)
Cl1 C50 H50A 109.2
Cl2 C50 H50A 109.2
Cl1 C50 H50B 109.2
Cl2 C50 H50B 109.2
H50A C50 H50B 107.9

loop_
_geom_bond_atom_site_label_1
_geom_bond_atom_site_label_2
_geom_bond_distance
Mo2 C2 1.954(5)
Mo2 C4 2.005(4)
Mo2 C20 2.353(5)
Mo2 C24 2.355(5)
Mo2 C21 2.355(5)
Mo2 C23 2.371(4)
Mo2 C22 2.376(5)
Mo2 P 2.4365(13)
Mo2 Mo1 2.6865(6)
Mo2 Ru 2.8466(6)
Mo1 C1 2.004(5)
Mo1 C11 2.276(4)
Mo1 C12 2.298(5)
Mo1 C10 2.300(5)
Mo1 C13 2.368(5)
Mo1 C14 2.377(5)
Mo1 P 2.3826(13)
Mo1 C2 2.426(5)
Mo1 Ru 2.8135(5)
Ru C6 1.933(5)
Ru C8 1.952(5)
Ru C7 1.966(5)
Ru C4 2.045(5)
Ru C2 2.091(4)
P C30 1.863(4)
P C40 1.869(5)
F1 B1 1.404(6)
F3 B1 1.393(6)
O8 C8 1.129(6)
F2 B1 1.387(6)
F4 B1 1.375(6)
O6 C6 1.129(6)
O2 C2 1.333(5)
O2 C3 1.452(5)
O1 C1 1.141(6)
O7 C7 1.133(6)
O4 C4 1.306(5)
O4 C5 1.457(5)
C32 C33 1.525(7)
C32 C31 1.545(6)
C32 H32A 0.97
C32 H32B 0.97
C5 H5A 0.96
C5 H5B 0.96
C5 H5C 0.96
C35 C34 1.533(6)
C35 C30 1.541(7)
C35 H35A 0.97
C35 H35B 0.97
C34 C33 1.510(7)
C34 H34A 0.97
C34 H34B 0.97
C33 H33A 0.97
C33 H33B 0.97
C13 C14 1.393(7)
C13 C12 1.421(7)
C13 H13 0.93
C42 C43 1.519(7)
C42 C41 1.527(7)
C42 H42A 0.97
C42 H42B 0.97
C14 C10 1.419(7)
C14 H14 0.93
C11 C10 1.415(7)
C11 C12 1.425(7)
C11 H11 0.93
C45 C44 1.533(7)
C45 C40 1.536(6)
C45 H45A 0.97
C45 H45B 0.97
C10 H10 0.93
C12 H12 0.93
C41 C40 1.531(6)
C41 H41A 0.97
C41 H41B 0.97
C23 C24 1.411(7)
C23 C22 1.427(7)
C23 H23 0.93
C43 C44 1.535(6)
C43 H43A 0.97
C43 H43B 0.97
C21 C20 1.411(7)
C21 C22 1.414(6)
C21 H21 0.93
C30 C31 1.514(7)
C30 H30 0.98
C22 H22 0.93
C40 H40 0.98
C44 H44A 0.97
C44 H44B 0.97
C31 H31A 0.97
C31 H31B 0.97
C3 H3A 0.96
C3 H3B 0.96
C3 H3C 0.96
C24 C20 1.406(7)
C24 H24 0.93
C20 H20 0.93
Cl2 C50 1.774(5)
Cl1 C50 1.751(5)
C50 H50A 0.97
C50 H50B 0.97
